data_4029987
loop_
_publ_author_name
'Busacca, Carl A.'
'Milligan, John A.'
'Rattanangkool, Eakkaphon'
'Ramavarapu, Cyrus'
'Chen, Anji'
'Saha, Anjan K.'
'Li, Zhibin'
'Lee, Heewon'
'Geib, Steven J.'
'Wang, Guijun'
'Senanayake, Chris H.'
'Wipf, Peter'

_publ_section_title
;
 Synthesis of phosphaguanidines by hydrophosphination of carbodiimides
 with phosphine boranes.
;
_journal_issue 20
_journal_name_full 'The Journal of organic chemistry'
_journal_page_first 9878
_journal_page_last 9887
_journal_paper_doi 10.1021/jo501841s
_journal_volume 79
_journal_year 2014
_chemical_formula_sum 'C23 H34 B N2 P'
_chemical_formula_weight 380.30
_chemical_name_systematic
;
 ?
;
_space_group_crystal_system triclinic
_space_group_IT_number 2
_space_group_name_Hall '-P 1'
_space_group_name_H-M_alt 'P -1'
_symmetry_space_group_name_Hall '-P 1'
_symmetry_space_group_name_H-M 'P -1'
_atom_sites_solution_hydrogens mixed
_audit_creation_method SHELXL-2013
_cell_angle_alpha 93.950(3)
_cell_angle_beta 90.335(2)
_cell_angle_gamma 104.560(2)
_cell_formula_units_Z 4
_cell_length_a 11.3394(5)
_cell_length_b 13.9575(7)
_cell_length_c 14.6789(8)
_cell_measurement_temperature 220(2)
_cell_volume 2242.63(19)
_computing_structure_refinement 'SHELXL-2013 (Sheldrick, 2013)'
_diffrn_ambient_temperature 220(2)
_diffrn_measured_fraction_theta_full 0.972
_diffrn_measured_fraction_theta_max 0.966
_diffrn_radiation_type CuK\a
_diffrn_radiation_wavelength 1.54178
_diffrn_reflns_av_R_equivalents 0.0330
_diffrn_reflns_av_unetI/netI 0.0263
_diffrn_reflns_Laue_measured_fraction_full 0.972
_diffrn_reflns_Laue_measured_fraction_max 0.966
_diffrn_reflns_limit_h_max 12
_diffrn_reflns_limit_h_min -13
_diffrn_reflns_limit_k_max 16
_diffrn_reflns_limit_k_min -16
_diffrn_reflns_limit_l_max 15
_diffrn_reflns_limit_l_min -16
_diffrn_reflns_number 30798
_diffrn_reflns_point_group_measured_fraction_full 0.972
_diffrn_reflns_point_group_measured_fraction_max 0.966
_diffrn_reflns_theta_full 67.679
_diffrn_reflns_theta_max 68.367
_diffrn_reflns_theta_min 3.018
_diffrn_source 'Bruker ImuS'
_exptl_absorpt_coefficient_mu 1.134
_exptl_absorpt_correction_T_max 0.94
_exptl_absorpt_correction_T_min 0.76
_exptl_absorpt_correction_type multi-scan
_exptl_absorpt_process_details 'Bruker Sadabs'
_exptl_crystal_colour colorless
_exptl_crystal_density_diffrn 1.126
_exptl_crystal_description shard
_exptl_crystal_F_000 824
_exptl_crystal_size_max 0.210
_exptl_crystal_size_mid 0.120
_exptl_crystal_size_min 0.040
_refine_diff_density_max 1.684
_refine_diff_density_min -0.696
_refine_diff_density_rms 0.050
_refine_ls_extinction_method none
_refine_ls_goodness_of_fit_ref 1.904
_refine_ls_hydrogen_treatment mixed
_refine_ls_matrix_type full
_refine_ls_number_parameters 519
_refine_ls_number_reflns 7969
_refine_ls_number_restraints 0
_refine_ls_restrained_S_all 1.904
_refine_ls_R_factor_all 0.0743
_refine_ls_R_factor_gt 0.0628
_refine_ls_shift/su_max 0.012
_refine_ls_shift/su_mean 0.000
_refine_ls_structure_factor_coef Fsqd
_refine_ls_weighting_details 'w=1/[\s^2^(Fo^2^)+(0.0680P)^2^] where P=(Fo^2^+2Fc^2^)/3'
_refine_ls_weighting_scheme calc
_refine_ls_wR_factor_gt 0.1796
_refine_ls_wR_factor_ref 0.1853
_reflns_Friedel_coverage 0.000
_reflns_number_gt 6625
_reflns_number_total 7969
_reflns_threshold_expression 'I > 2\s(I)'
_cod_data_source_file jo501841s_si_001.cif
_cod_data_source_block compound_25
_cod_depositor_comments 'Adding full bibliography for 4029984--4029987.cif.'
_cod_database_code 4029987
_shelx_space_group_comment
;
The symmetry employed for this shelxl refinement is uniquely defined
by the following loop, which should always be used as a source of
symmetry information in preference to the above space-group names.
They are only intended as comments.
;
_shelx_estimated_absorpt_t_min 0.797
_shelx_estimated_absorpt_t_max 0.956
_shelxl_version_number 2013-4

loop_
_space_group_symop_operation_xyz
'x, y, z'
'-x, -y, -z'

loop_
_atom_site_label
_atom_site_type_symbol
_atom_site_fract_x
_atom_site_fract_y
_atom_site_fract_z
_atom_site_U_iso_or_equiv
_atom_site_adp_type
_atom_site_occupancy
_atom_site_site_symmetry_order
_atom_site_calc_flag
_atom_site_refinement_flags_posn
_atom_site_refinement_flags_adp
P1 P 1.04228(5) 0.27378(5) 0.19476(4) 0.03658(19) Uani 1 1 d . .
B1 B 1.0807(3) 0.2623(4) 0.3220(2) 0.0622(10) Uani 1 1 d . .
H3B H 1.067(4) 0.331(3) 0.358(3) 0.096(13) Uiso 1 1 d . .
H1B H 1.175(3) 0.252(2) 0.320(2) 0.071(10) Uiso 1 1 d . .
H1B H 1.017(4) 0.190(3) 0.343(2) 0.084(11) Uiso 1 1 d . .
N1 N 0.84027(17) 0.28302(15) 0.10241(13) 0.0379(5) Uani 1 1 d . .
C1 C 0.7229(2) 0.29548(19) 0.08021(15) 0.0368(5) Uani 1 1 d . .
P2 P 0.30261(6) 0.24570(6) 0.68762(5) 0.0467(2) Uani 1 1 d . .
B2 B 0.2561(3) 0.2196(4) 0.8149(2) 0.0649(11) Uani 1 1 d . .
H2B H 0.299(3) 0.288(3) 0.852(2) 0.077(11) Uiso 1 1 d . .
H2C H 0.292(4) 0.155(3) 0.837(3) 0.099(13) Uiso 1 1 d . .
H2D H 0.162(5) 0.202(4) 0.813(3) 0.119(15) Uiso 1 1 d . .
N2 N 0.8137(2) 0.2451(2) 0.25756(16) 0.0504(6) Uani 1 1 d . .
H2N H 0.856(3) 0.245(3) 0.301(2) 0.072(11) Uiso 1 1 d . .
C2 C 0.7094(3) 0.3913(2) 0.07953(18) 0.0500(7) Uani 1 1 d . .
H2A H 0.7739 0.4449 0.1009 0.060 Uiso 1 1 calc R U
N3 N 0.51351(18) 0.27361(16) 0.59653(14) 0.0393(5) Uani 1 1 d . .
C3 C 0.6027(3) 0.4095(3) 0.0480(2) 0.0659(9) Uani 1 1 d . .
H3A H 0.5946 0.4749 0.0480 0.079 Uiso 1 1 calc R U
N4 N 0.5185(2) 0.22477(18) 0.74848(16) 0.0458(5) Uani 1 1 d . .
H4N H 0.473(3) 0.214(3) 0.796(2) 0.070(10) Uiso 1 1 d . .
C4 C 0.5082(3) 0.3309(3) 0.0165(2) 0.0707(10) Uani 1 1 d . .
H4A H 0.4355 0.3425 -0.0057 0.085 Uiso 1 1 calc R U
C5 C 0.5204(3) 0.2360(3) 0.01772(19) 0.0612(9) Uani 1 1 d . .
H5A H 0.4548 0.1830 -0.0032 0.073 Uiso 1 1 calc R U
C6 C 0.6271(2) 0.2154(2) 0.04900(17) 0.0461(6) Uani 1 1 d . .
C7 C 0.6374(3) 0.1114(2) 0.0540(2) 0.0676(9) Uani 1 1 d . .
H7A H 0.7105 0.1040 0.0219 0.081 Uiso 1 1 calc R U
H7B H 0.5668 0.0661 0.0221 0.081 Uiso 1 1 calc R U
C8 C 0.6444(3) 0.0812(2) 0.1510(3) 0.0739(10) Uani 1 1 d . .
H8A H 0.5942 0.0132 0.1541 0.089 Uiso 1 1 calc R U
H8B H 0.7289 0.0809 0.1653 0.089 Uiso 1 1 calc R U
C9 C 0.6032(3) 0.1471(2) 0.2224(2) 0.0530(7) Uani 1 1 d . .
C10 C 0.4806(3) 0.1347(3) 0.2402(3) 0.0711(11) Uani 1 1 d . .
H10A H 0.4229 0.0830 0.2081 0.085 Uiso 1 1 calc R U
C11 C 0.4418(3) 0.1955(4) 0.3033(3) 0.0874(14) Uani 1 1 d . .
H11A H 0.3580 0.1849 0.3141 0.105 Uiso 1 1 calc R U
C12 C 0.5221(3) 0.2709(4) 0.3504(2) 0.0801(12) Uani 1 1 d . .
H12A H 0.4946 0.3117 0.3946 0.096 Uiso 1 1 calc R U
C13 C 0.6448(3) 0.2877(3) 0.33317(19) 0.0595(8) Uani 1 1 d . .
H13A H 0.7010 0.3406 0.3652 0.071 Uiso 1 1 calc R U
C14 C 0.6851(2) 0.2275(2) 0.26948(18) 0.0458(6) Uani 1 1 d . .
C15 C 0.8769(2) 0.26534(16) 0.18019(15) 0.0331(5) Uani 1 1 d . .
C16 C 1.0720(2) 0.1689(2) 0.12064(18) 0.0463(6) Uani 1 1 d . .
C17 C 1.0172(3) 0.1576(3) 0.0236(2) 0.0687(9) Uani 1 1 d . .
H17A H 1.0370 0.1018 -0.0103 0.103 Uiso 1 1 calc R U
H17B H 1.0505 0.2177 -0.0069 0.103 Uiso 1 1 calc R U
H17C H 0.9294 0.1463 0.0265 0.103 Uiso 1 1 calc R U
C18 C 1.0142(4) 0.0749(3) 0.1682(3) 0.0854(12) Uani 1 1 d . .
H18A H 1.0268 0.0175 0.1324 0.128 Uiso 1 1 calc R U
H18B H 0.9275 0.0688 0.1740 0.128 Uiso 1 1 calc R U
H18C H 1.0516 0.0789 0.2284 0.128 Uiso 1 1 calc R U
C19 C 1.2089(3) 0.1806(3) 0.1142(3) 0.0829(12) Uani 1 1 d . .
H19A H 1.2241 0.1261 0.0754 0.124 Uiso 1 1 calc R U
H19B H 1.2436 0.1804 0.1747 0.124 Uiso 1 1 calc R U
H19C H 1.2463 0.2429 0.0884 0.124 Uiso 1 1 calc R U
C20 C 1.1182(3) 0.3997(2) 0.1590(2) 0.0573(8) Uani 1 1 d . .
C21 C 1.0544(3) 0.4723(2) 0.2083(3) 0.0756(10) Uani 1 1 d . .
H21A H 1.0910 0.5391 0.1914 0.113 Uiso 1 1 calc R U
H21B H 1.0633 0.4699 0.2738 0.113 Uiso 1 1 calc R U
H21C H 0.9685 0.4540 0.1910 0.113 Uiso 1 1 calc R U
C22 C 1.1134(3) 0.4100(3) 0.0568(3) 0.0818(12) Uani 1 1 d . .
H22A H 1.1545 0.4773 0.0439 0.123 Uiso 1 1 calc R U
H22B H 1.0291 0.3951 0.0357 0.123 Uiso 1 1 calc R U
H22C H 1.1537 0.3639 0.0254 0.123 Uiso 1 1 calc R U
C23 C 1.2534(3) 0.4264(3) 0.1934(3) 0.0835(11) Uani 1 1 d . .
H23A H 1.2947 0.4917 0.1753 0.125 Uiso 1 1 calc R U
H23B H 1.2935 0.3777 0.1669 0.125 Uiso 1 1 calc R U
H23C H 1.2563 0.4264 0.2594 0.125 Uiso 1 1 calc R U
C24 C 0.6402(2) 0.29546(17) 0.57736(15) 0.0343(5) Uani 1 1 d . .
C25 C 0.7057(3) 0.3939(2) 0.58237(18) 0.0485(6) Uani 1 1 d . .
H25A H 0.6678 0.4436 0.6037 0.058 Uiso 1 1 calc R U
C26 C 0.8255(3) 0.4202(2) 0.5566(2) 0.0609(8) Uani 1 1 d . .
H26A H 0.8689 0.4874 0.5611 0.073 Uiso 1 1 calc R U
C27 C 0.8826(3) 0.3477(2) 0.52397(19) 0.0558(8) Uani 1 1 d . .
H27A H 0.9644 0.3651 0.5065 0.067 Uiso 1 1 calc R U
C28 C 0.8167(2) 0.2501(2) 0.51772(16) 0.0439(6) Uani 1 1 d . .
H28A H 0.8546 0.2008 0.4957 0.053 Uiso 1 1 calc R U
C29 C 0.6956(2) 0.22242(18) 0.54304(15) 0.0350(5) Uani 1 1 d . .
C30 C 0.6267(2) 0.11453(19) 0.53692(17) 0.0453(6) Uani 1 1 d . .
H30A H 0.6769 0.0756 0.5051 0.054 Uiso 1 1 calc R U
H30B H 0.5524 0.1067 0.4997 0.054 Uiso 1 1 calc R U
C31 C 0.5911(2) 0.07151(19) 0.62884(19) 0.0466(6) Uani 1 1 d . .
H31A H 0.5057 0.0707 0.6399 0.056 Uiso 1 1 calc R U
H31B H 0.5977 0.0027 0.6257 0.056 Uiso 1 1 calc R U
C32 C 0.6682(2) 0.12844(17) 0.70757(16) 0.0366(5) Uani 1 1 d . .
C33 C 0.7793(2) 0.1097(2) 0.72948(18) 0.0443(6) Uani 1 1 d . .
H33A H 0.8047 0.0593 0.6953 0.053 Uiso 1 1 calc R U
C34 C 0.8534(2) 0.1631(2) 0.80008(19) 0.0524(7) Uani 1 1 d . .
H34A H 0.9277 0.1482 0.8138 0.063 Uiso 1 1 calc R U
C35 C 0.8195(3) 0.2372(2) 0.84994(19) 0.0529(7) Uani 1 1 d . .
H35A H 0.8705 0.2735 0.8978 0.063 Uiso 1 1 calc R U
C36 C 0.7109(2) 0.2588(2) 0.83046(17) 0.0463(6) Uani 1 1 d . .
H36A H 0.6880 0.3104 0.8648 0.056 Uiso 1 1 calc R U
C37 C 0.6347(2) 0.20477(19) 0.76007(17) 0.0389(6) Uani 1 1 d . .
C38 C 0.4661(2) 0.24739(17) 0.67143(16) 0.0349(5) Uani 1 1 d . .
C39 C 0.2962(3) 0.3734(3) 0.6635(2) 0.0671(9) Uani 1 1 d . .
C40 C 0.4026(4) 0.4444(3) 0.7203(3) 0.0889(13) Uani 1 1 d . .
H40A H 0.4037 0.5127 0.7104 0.133 Uiso 1 1 calc R U
H40B H 0.4792 0.4313 0.7013 0.133 Uiso 1 1 calc R U
H40C H 0.3916 0.4337 0.7846 0.133 Uiso 1 1 calc R U
C41 C 0.3069(4) 0.3917(3) 0.5619(3) 0.0809(11) Uani 1 1 d . .
H41A H 0.3031 0.4592 0.5533 0.121 Uiso 1 1 calc R U
H41B H 0.2403 0.3456 0.5278 0.121 Uiso 1 1 calc R U
H41C H 0.3839 0.3820 0.5401 0.121 Uiso 1 1 calc R U
C42 C 0.1752(4) 0.3913(3) 0.7022(3) 0.1004(15) Uani 1 1 d . .
H42A H 0.1699 0.4577 0.6906 0.151 Uiso 1 1 calc R U
H42B H 0.1738 0.3842 0.7675 0.151 Uiso 1 1 calc R U
H42C H 0.1064 0.3430 0.6726 0.151 Uiso 1 1 calc R U
C43 C 0.2135(2) 0.1441(2) 0.60545(18) 0.0438(6) Uani 1 1 d . .
C44 C 0.2623(3) 0.1411(2) 0.50951(19) 0.0572(7) Uani 1 1 d . .
H44A H 0.2102 0.0863 0.4725 0.086 Uiso 1 1 calc R U
H44B H 0.3444 0.1322 0.5121 0.086 Uiso 1 1 calc R U
H44C H 0.2636 0.2029 0.4827 0.086 Uiso 1 1 calc R U
C45 C 0.0815(3) 0.1530(3) 0.6005(2) 0.0788(11) Uani 1 1 d . .
H45A H 0.0342 0.1009 0.5581 0.118 Uiso 1 1 calc R U
H45B H 0.0802 0.2172 0.5797 0.118 Uiso 1 1 calc R U
H45C H 0.0465 0.1465 0.6606 0.118 Uiso 1 1 calc R U
C46 C 0.2177(3) 0.0470(2) 0.6468(2) 0.0691(9) Uani 1 1 d . .
H46A H 0.1729 -0.0089 0.6071 0.104 Uiso 1 1 calc R U
H46B H 0.1810 0.0448 0.7065 0.104 Uiso 1 1 calc R U
H46C H 0.3017 0.0437 0.6531 0.104 Uiso 1 1 calc R U

loop_
_atom_site_aniso_label
_atom_site_aniso_U_11
_atom_site_aniso_U_22
_atom_site_aniso_U_33
_atom_site_aniso_U_23
_atom_site_aniso_U_13
_atom_site_aniso_U_12
P1 0.0256(3) 0.0498(4) 0.0350(4) -0.0005(3) -0.0024(2) 0.0117(2)
B1 0.0447(19) 0.111(3) 0.0390(18) -0.0012(18) -0.0070(14) 0.036(2)
N1 0.0264(10) 0.0501(12) 0.0362(11) 0.0056(9) -0.0024(8) 0.0073(8)
C1 0.0295(12) 0.0551(14) 0.0264(12) 0.0079(10) 0.0010(9) 0.0104(10)
P2 0.0291(3) 0.0668(5) 0.0491(4) -0.0029(3) -0.0001(3) 0.0230(3)
B2 0.0357(18) 0.119(3) 0.0431(19) 0.008(2) 0.0087(13) 0.025(2)
N2 0.0284(11) 0.0893(18) 0.0369(13) 0.0186(11) 0.0010(9) 0.0172(11)
C2 0.0471(16) 0.0598(17) 0.0459(16) 0.0163(12) 0.0006(12) 0.0158(13)
N3 0.0349(11) 0.0530(12) 0.0362(12) 0.0039(9) 0.0015(8) 0.0223(9)
C3 0.061(2) 0.088(2) 0.061(2) 0.0275(17) 0.0035(15) 0.0353(18)
N4 0.0315(11) 0.0703(15) 0.0448(13) 0.0204(11) 0.0121(9) 0.0252(10)
C4 0.0449(18) 0.129(3) 0.0503(19) 0.0286(19) 0.0005(13) 0.039(2)
C5 0.0334(15) 0.107(3) 0.0372(16) 0.0035(15) -0.0044(11) 0.0062(15)
C6 0.0314(13) 0.0681(17) 0.0344(14) -0.0018(11) -0.0024(10) 0.0058(12)
C7 0.0536(19) 0.0586(18) 0.078(2) -0.0183(16) -0.0071(15) -0.0028(14)
C8 0.067(2) 0.0496(17) 0.105(3) 0.0058(17) -0.0155(19) 0.0152(15)
C9 0.0411(15) 0.0599(17) 0.0582(18) 0.0305(14) -0.0018(12) 0.0060(12)
C10 0.0387(17) 0.103(3) 0.068(2) 0.052(2) -0.0024(15) -0.0003(16)
C11 0.0387(18) 0.182(4) 0.053(2) 0.059(3) 0.0144(15) 0.036(2)
C12 0.061(2) 0.158(4) 0.0400(18) 0.023(2) 0.0113(15) 0.058(2)
C13 0.0532(18) 0.096(2) 0.0366(16) 0.0114(14) -0.0011(12) 0.0315(16)
C14 0.0316(13) 0.0709(18) 0.0395(15) 0.0243(12) 0.0037(10) 0.0160(12)
C15 0.0263(11) 0.0370(12) 0.0354(13) 0.0016(9) -0.0012(9) 0.0071(9)
C16 0.0422(15) 0.0559(16) 0.0453(15) -0.0018(11) -0.0019(11) 0.0225(12)
C17 0.080(2) 0.085(2) 0.0477(18) -0.0181(15) -0.0082(15) 0.0398(19)
C18 0.120(3) 0.0512(19) 0.095(3) 0.0121(18) 0.022(2) 0.037(2)
C19 0.051(2) 0.122(3) 0.085(3) -0.028(2) -0.0039(17) 0.048(2)
C20 0.0337(15) 0.0546(16) 0.078(2) 0.0035(14) -0.0049(13) 0.0020(12)
C21 0.055(2) 0.0449(16) 0.121(3) -0.0146(17) -0.0143(19) 0.0071(14)
C22 0.065(2) 0.081(2) 0.093(3) 0.043(2) 0.0050(19) -0.0025(18)
C23 0.0335(17) 0.078(2) 0.127(3) -0.008(2) -0.0125(18) -0.0041(15)
C24 0.0332(12) 0.0448(13) 0.0270(12) 0.0046(9) -0.0006(9) 0.0130(10)
C25 0.0598(18) 0.0445(14) 0.0422(15) 0.0041(11) 0.0037(12) 0.0148(13)
C26 0.068(2) 0.0536(17) 0.0487(18) 0.0087(13) -0.0032(14) -0.0081(15)
C27 0.0338(14) 0.084(2) 0.0436(16) 0.0145(14) 0.0037(11) 0.0009(14)
C28 0.0354(14) 0.0665(17) 0.0344(14) 0.0073(11) 0.0032(10) 0.0206(12)
C29 0.0328(12) 0.0473(13) 0.0274(12) 0.0022(9) -0.0022(9) 0.0152(10)
C30 0.0475(15) 0.0454(14) 0.0429(15) -0.0063(11) 0.0006(11) 0.0142(11)
C31 0.0409(15) 0.0381(13) 0.0598(17) 0.0048(11) -0.0059(12) 0.0080(11)
C32 0.0305(12) 0.0407(12) 0.0407(14) 0.0122(10) 0.0029(9) 0.0105(10)
C33 0.0403(14) 0.0555(15) 0.0459(15) 0.0127(11) 0.0064(11) 0.0259(12)
C34 0.0373(15) 0.080(2) 0.0472(16) 0.0187(14) -0.0018(11) 0.0244(13)
C35 0.0466(16) 0.0773(19) 0.0375(15) 0.0086(13) -0.0048(11) 0.0198(14)
C36 0.0497(16) 0.0586(16) 0.0323(14) 0.0053(11) 0.0057(11) 0.0163(12)
C37 0.0299(12) 0.0501(14) 0.0432(14) 0.0192(11) 0.0091(10) 0.0180(10)
C38 0.0260(11) 0.0408(12) 0.0404(14) -0.0003(10) -0.0006(9) 0.0139(9)
C39 0.061(2) 0.073(2) 0.079(2) -0.0063(17) -0.0055(16) 0.0422(17)
C40 0.078(3) 0.066(2) 0.128(3) -0.027(2) -0.008(2) 0.0369(19)
C41 0.097(3) 0.084(2) 0.082(3) 0.0282(19) 0.000(2) 0.055(2)
C42 0.070(3) 0.112(3) 0.136(4) -0.034(3) -0.008(2) 0.066(2)
C43 0.0262(12) 0.0614(16) 0.0440(15) 0.0019(11) 0.0018(10) 0.0118(11)
C44 0.0503(17) 0.076(2) 0.0444(17) -0.0011(14) 0.0051(12) 0.0162(15)
C45 0.0286(15) 0.124(3) 0.081(2) -0.026(2) -0.0064(14) 0.0220(17)
C46 0.062(2) 0.068(2) 0.070(2) 0.0131(16) 0.0099(16) 0.0011(16)

loop_
_atom_type_symbol
_atom_type_description
_atom_type_scat_dispersion_real
_atom_type_scat_dispersion_imag
_atom_type_scat_source
C C 0.0181 0.0091 'International Tables Vol C Tables 4.2.6.8 and 6.1.1.4'
H H 0.0000 0.0000 'International Tables Vol C Tables 4.2.6.8 and 6.1.1.4'
B B 0.0090 0.0039 'International Tables Vol C Tables 4.2.6.8 and 6.1.1.4'
N N 0.0311 0.0180 'International Tables Vol C Tables 4.2.6.8 and 6.1.1.4'
P P 0.2955 0.4335 'International Tables Vol C Tables 4.2.6.8 and 6.1.1.4'

loop_
_geom_angle_atom_site_label_1
_geom_angle_atom_site_label_2
_geom_angle_atom_site_label_3
_geom_angle
C15 P1 C16 105.90(11)
C15 P1 C20 103.98(12)
C16 P1 C20 114.82(14)
C15 P1 B1 109.86(14)
C16 P1 B1 111.07(16)
C20 P1 B1 110.78(18)
P1 B1 H3B 104(2)
P1 B1 H1B 103.2(16)
H3B B1 H1B 118(3)
P1 B1 H1B 107.1(18)
H3B B1 H1B 115(3)
H1B B1 H1B 108(3)
C15 N1 C1 126.5(2)
C2 C1 C6 119.7(2)
C2 C1 N1 118.0(2)
C6 C1 N1 121.9(2)
C39 P2 C38 103.44(14)
C39 P2 C43 115.25(14)
C38 P2 C43 105.99(11)
C39 P2 B2 110.39(19)
C38 P2 B2 110.43(13)
C43 P2 B2 110.94(17)
P2 B2 H2B 103(2)
P2 B2 H2C 110(2)
H2B B2 H2C 112(3)
P2 B2 H2D 105(2)
H2B B2 H2D 115(3)
H2C B2 H2D 112(3)
C15 N2 C14 128.2(2)
C15 N2 H2N 113(3)
C14 N2 H2N 119(3)
C3 C2 C1 121.2(3)
C3 C2 H2A 119.4
C1 C2 H2A 119.4
C38 N3 C24 126.07(19)
C4 C3 C2 119.4(3)
C4 C3 H3A 120.3
C2 C3 H3A 120.3
C38 N4 C37 129.0(2)
C38 N4 H4N 117(2)
C37 N4 H4N 113(2)
C5 C4 C3 119.9(3)
C5 C4 H4A 120.1
C3 C4 H4A 120.1
C4 C5 C6 121.9(3)
C4 C5 H5A 119.0
C6 C5 H5A 119.0
C5 C6 C1 117.9(3)
C5 C6 C7 121.5(3)
C1 C6 C7 120.5(2)
C6 C7 C8 113.7(3)
C6 C7 H7A 108.8
C8 C7 H7A 108.8
C6 C7 H7B 108.8
C8 C7 H7B 108.8
H7A C7 H7B 107.7
C9 C8 C7 114.4(3)
C9 C8 H8A 108.7
C7 C8 H8A 108.7
C9 C8 H8B 108.7
C7 C8 H8B 108.7
H8A C8 H8B 107.6
C10 C9 C14 117.0(3)
C10 C9 C8 120.9(3)
C14 C9 C8 121.9(3)
C11 C10 C9 121.5(3)
C11 C10 H10A 119.2
C9 C10 H10A 119.2
C12 C11 C10 120.8(3)
C12 C11 H11A 119.6
C10 C11 H11A 119.6
C11 C12 C13 119.6(4)
C11 C12 H12A 120.2
C13 C12 H12A 120.2
C14 C13 C12 120.2(3)
C14 C13 H13A 119.9
C12 C13 H13A 119.9
C13 C14 C9 120.8(3)
C13 C14 N2 117.9(3)
C9 C14 N2 121.2(3)
N1 C15 N2 129.5(2)
N1 C15 P1 117.10(18)
N2 C15 P1 113.31(16)
C18 C16 C19 109.6(3)
C18 C16 C17 108.3(3)
C19 C16 C17 108.5(3)
C18 C16 P1 105.8(2)
C19 C16 P1 109.7(2)
C17 C16 P1 114.80(19)
C16 C17 H17A 109.5
C16 C17 H17B 109.5
H17A C17 H17B 109.5
C16 C17 H17C 109.5
H17A C17 H17C 109.5
H17B C17 H17C 109.5
C16 C18 H18A 109.5
C16 C18 H18B 109.5
H18A C18 H18B 109.5
C16 C18 H18C 109.5
H18A C18 H18C 109.5
H18B C18 H18C 109.5
C16 C19 H19A 109.5
C16 C19 H19B 109.5
H19A C19 H19B 109.5
C16 C19 H19C 109.5
H19A C19 H19C 109.5
H19B C19 H19C 109.5
C22 C20 C21 109.4(3)
C22 C20 C23 109.5(3)
C21 C20 C23 108.3(3)
C22 C20 P1 114.6(2)
C21 C20 P1 106.7(2)
C23 C20 P1 108.2(2)
C20 C21 H21A 109.5
C20 C21 H21B 109.5
H21A C21 H21B 109.5
C20 C21 H21C 109.5
H21A C21 H21C 109.5
H21B C21 H21C 109.5
C20 C22 H22A 109.5
C20 C22 H22B 109.5
H22A C22 H22B 109.5
C20 C22 H22C 109.5
H22A C22 H22C 109.5
H22B C22 H22C 109.5
C20 C23 H23A 109.5
C20 C23 H23B 109.5
H23A C23 H23B 109.5
C20 C23 H23C 109.5
H23A C23 H23C 109.5
H23B C23 H23C 109.5
C25 C24 C29 119.2(2)
C25 C24 N3 118.4(2)
C29 C24 N3 121.9(2)
C26 C25 C24 121.0(3)
C26 C25 H25A 119.5
C24 C25 H25A 119.5
C25 C26 C27 120.2(3)
C25 C26 H26A 119.9
C27 C26 H26A 119.9
C28 C27 C26 118.6(3)
C28 C27 H27A 120.7
C26 C27 H27A 120.7
C27 C28 C29 121.8(3)
C27 C28 H28A 119.1
C29 C28 H28A 119.1
C28 C29 C24 119.0(2)
C28 C29 C30 120.5(2)
C24 C29 C30 120.5(2)
C29 C30 C31 114.9(2)
C29 C30 H30A 108.6
C31 C30 H30A 108.6
C29 C30 H30B 108.6
C31 C30 H30B 108.6
H30A C30 H30B 107.5
C32 C31 C30 113.4(2)
C32 C31 H31A 108.9
C30 C31 H31A 108.9
C32 C31 H31B 108.9
C30 C31 H31B 108.9
H31A C31 H31B 107.7
C33 C32 C37 117.1(2)
C33 C32 C31 120.8(2)
C37 C32 C31 122.1(2)
C34 C33 C32 121.8(2)
C34 C33 H33A 119.1
C32 C33 H33A 119.1
C35 C34 C33 120.3(2)
C35 C34 H34A 119.9
C33 C34 H34A 119.9
C34 C35 C36 120.1(3)
C34 C35 H35A 120.0
C36 C35 H35A 120.0
C35 C36 C37 120.2(3)
C35 C36 H36A 119.9
C37 C36 H36A 119.9
C36 C37 C32 120.6(2)
C36 C37 N4 117.5(2)
C32 C37 N4 121.7(2)
N3 C38 N4 129.8(2)
N3 C38 P2 118.19(17)
N4 C38 P2 111.91(18)
C41 C39 C40 111.1(3)
C41 C39 C42 111.3(3)
C40 C39 C42 107.3(3)
C41 C39 P2 113.0(2)
C40 C39 P2 105.8(2)
C42 C39 P2 108.0(3)
C39 C40 H40A 109.5
C39 C40 H40B 109.5
H40A C40 H40B 109.5
C39 C40 H40C 109.5
H40A C40 H40C 109.5
H40B C40 H40C 109.5
C39 C41 H41A 109.5
C39 C41 H41B 109.5
H41A C41 H41B 109.5
C39 C41 H41C 109.5
H41A C41 H41C 109.5
H41B C41 H41C 109.5
C39 C42 H42A 109.5
C39 C42 H42B 109.5
H42A C42 H42B 109.5
C39 C42 H42C 109.5
H42A C42 H42C 109.5
H42B C42 H42C 109.5
C44 C43 C46 107.8(3)
C44 C43 C45 109.2(2)
C46 C43 C45 109.9(3)
C44 C43 P2 115.82(19)
C46 C43 P2 105.41(19)
C45 C43 P2 108.5(2)
C43 C44 H44A 109.5
C43 C44 H44B 109.5
H44A C44 H44B 109.5
C43 C44 H44C 109.5
H44A C44 H44C 109.5
H44B C44 H44C 109.5
C43 C45 H45A 109.5
C43 C45 H45B 109.5
H45A C45 H45B 109.5
C43 C45 H45C 109.5
H45A C45 H45C 109.5
H45B C45 H45C 109.5
C43 C46 H46A 109.5
C43 C46 H46B 109.5
H46A C46 H46B 109.5
C43 C46 H46C 109.5
H46A C46 H46C 109.5
H46B C46 H46C 109.5

loop_
_geom_bond_atom_site_label_1
_geom_bond_atom_site_label_2
_geom_bond_distance
P1 C15 1.860(2)
P1 C16 1.864(3)
P1 C20 1.865(3)
P1 B1 1.942(3)
B1 H3B 1.11(4)
B1 H1B 1.12(3)
B1 H1B 1.14(4)
N1 C15 1.273(3)
N1 C1 1.423(3)
C1 C2 1.385(4)
C1 C6 1.397(3)
P2 C39 1.861(3)
P2 C38 1.865(2)
P2 C43 1.875(3)
P2 B2 1.978(4)
B2 H2B 1.07(4)
B2 H2C 1.15(4)
B2 H2D 1.04(5)
N2 C15 1.355(3)
N2 C14 1.430(3)
N2 H2N 0.79(4)
C2 C3 1.380(4)
C2 H2A 0.9400
N3 C38 1.263(3)
N3 C24 1.425(3)
C3 C4 1.377(5)
C3 H3A 0.9400
N4 C38 1.367(3)
N4 C37 1.425(3)
N4 H4N 0.87(4)
C4 C5 1.368(5)
C4 H4A 0.9400
C5 C6 1.394(4)
C5 H5A 0.9400
C6 C7 1.493(5)
C7 C8 1.520(5)
C7 H7A 0.9800
C7 H7B 0.9800
C8 C9 1.502(5)
C8 H8A 0.9800
C8 H8B 0.9800
C9 C10 1.386(4)
C9 C14 1.400(4)
C10 C11 1.362(6)
C10 H10A 0.9400
C11 C12 1.352(6)
C11 H11A 0.9400
C12 C13 1.379(5)
C12 H12A 0.9400
C13 C14 1.371(4)
C13 H13A 0.9400
C16 C18 1.529(5)
C16 C19 1.524(4)
C16 C17 1.533(4)
C17 H17A 0.9700
C17 H17B 0.9700
C17 H17C 0.9700
C18 H18A 0.9700
C18 H18B 0.9700
C18 H18C 0.9700
C19 H19A 0.9700
C19 H19B 0.9700
C19 H19C 0.9700
C20 C22 1.519(5)
C20 C21 1.532(5)
C20 C23 1.557(4)
C21 H21A 0.9700
C21 H21B 0.9700
C21 H21C 0.9700
C22 H22A 0.9700
C22 H22B 0.9700
C22 H22C 0.9700
C23 H23A 0.9700
C23 H23B 0.9700
C23 H23C 0.9700
C24 C25 1.385(4)
C24 C29 1.394(3)
C25 C26 1.378(4)
C25 H25A 0.9400
C26 C27 1.392(5)
C26 H26A 0.9400
C27 C28 1.376(4)
C27 H27A 0.9400
C28 C29 1.390(3)
C28 H28A 0.9400
C29 C30 1.508(4)
C30 C31 1.530(4)
C30 H30A 0.9800
C30 H30B 0.9800
C31 C32 1.498(3)
C31 H31A 0.9800
C31 H31B 0.9800
C32 C33 1.390(3)
C32 C37 1.403(4)
C33 C34 1.380(4)
C33 H33A 0.9400
C34 C35 1.361(4)
C34 H34A 0.9400
C35 C36 1.373(4)
C35 H35A 0.9400
C36 C37 1.392(4)
C36 H36A 0.9400
C39 C41 1.531(5)
C39 C40 1.552(5)
C39 C42 1.559(5)
C40 H40A 0.9700
C40 H40B 0.9700
C40 H40C 0.9700
C41 H41A 0.9700
C41 H41B 0.9700
C41 H41C 0.9700
C42 H42A 0.9700
C42 H42B 0.9700
C42 H42C 0.9700
C43 C44 1.518(4)
C43 C46 1.535(4)
C43 C45 1.535(4)
C44 H44A 0.9700
C44 H44B 0.9700
C44 H44C 0.9700
C45 H45A 0.9700
C45 H45B 0.9700
C45 H45C 0.9700
C46 H46A 0.9700
C46 H46B 0.9700
C46 H46C 0.9700
